data_1552802
loop_
_publ_author_name
'Meisner, Quinton J.'
'Accardo, Joseph V.'
'Hu, Guoxiang'
'Clark, Ronald J.'
'Jiang, De-En'
'Zhu, Lei'

_publ_section_title
;
 Fluorescence of Hydroxyphenyl-Substituted &quot;Click&quot; Triazoles.
;
_journal_issue 11
_journal_name_full 'The journal of physical chemistry. A'
_journal_page_first 2956
_journal_page_last 2973
_journal_paper_doi 10.1021/acs.jpca.8b00577
_journal_volume 122
_journal_year 2018
_chemical_formula_moiety 'C14 H11 N3 O2'
_chemical_formula_sum 'C14 H11 N3 O2'
_chemical_formula_weight 253.26
_space_group_crystal_system monoclinic
_space_group_IT_number 14
_space_group_name_Hall '-P 2ybc'
_space_group_name_H-M_alt 'P 1 21/c 1'
_atom_sites_solution_hydrogens mixed
_audit_creation_method SHELXL-2013
_cell_angle_alpha 90
_cell_angle_beta 90.678(3)
_cell_angle_gamma 90
_cell_formula_units_Z 4
_cell_length_a 11.6708(5)
_cell_length_b 11.9674(5)
_cell_length_c 8.2434(4)
_cell_measurement_reflns_used 2656
_cell_measurement_temperature 103(2)
_cell_measurement_theta_max 26.39
_cell_measurement_theta_min 2.44
_cell_volume 1151.27(9)
_computing_cell_refinement 'Bruker SAINT'
_computing_data_collection 'Bruker APEX2'
_computing_data_reduction 'Bruker SAINT'
_computing_molecular_graphics 'Bruker SHELXTL'
_computing_publication_material 'Bruker SHELXTL'
_computing_structure_refinement 'SHELXL-2013 (Sheldrick, 2013)'
_computing_structure_solution 'SHELXS-97 (Sheldrick 2008)'
_diffrn_ambient_temperature 103(2)
_diffrn_measured_fraction_theta_full 0.997
_diffrn_measured_fraction_theta_max 0.981
_diffrn_measurement_device_type 'Bruker APEX-II CCD'
_diffrn_measurement_method '\f and \w scans'
_diffrn_radiation_type MoK\a
_diffrn_radiation_wavelength 0.71073
_diffrn_reflns_av_R_equivalents 0.0353
_diffrn_reflns_av_unetI/netI 0.0407
_diffrn_reflns_Laue_measured_fraction_full 0.997
_diffrn_reflns_Laue_measured_fraction_max 0.981
_diffrn_reflns_limit_h_max 14
_diffrn_reflns_limit_h_min -14
_diffrn_reflns_limit_k_max 14
_diffrn_reflns_limit_k_min -15
_diffrn_reflns_limit_l_max 9
_diffrn_reflns_limit_l_min -10
_diffrn_reflns_number 7926
_diffrn_reflns_point_group_measured_fraction_full 0.997
_diffrn_reflns_point_group_measured_fraction_max 0.981
_diffrn_reflns_theta_full 25.242
_diffrn_reflns_theta_max 26.821
_diffrn_reflns_theta_min 2.438
_exptl_absorpt_coefficient_mu 0.101
_exptl_absorpt_correction_T_max 0.7454
_exptl_absorpt_correction_T_min 0.6507
_exptl_absorpt_correction_type empirical
_exptl_absorpt_process_details SADABS
_exptl_crystal_colour colorless
_exptl_crystal_density_diffrn 1.461
_exptl_crystal_description needle
_exptl_crystal_F_000 528
_exptl_crystal_size_max 0.407
_exptl_crystal_size_mid 0.066
_exptl_crystal_size_min 0.053
_refine_diff_density_max 0.297
_refine_diff_density_min -0.327
_refine_diff_density_rms 0.051
_refine_ls_extinction_method none
_refine_ls_goodness_of_fit_ref 1.311
_refine_ls_hydrogen_treatment mixed
_refine_ls_matrix_type full
_refine_ls_number_parameters 182
_refine_ls_number_reflns 2423
_refine_ls_number_restraints 1
_refine_ls_restrained_S_all 1.314
_refine_ls_R_factor_all 0.0659
_refine_ls_R_factor_gt 0.0464
_refine_ls_shift/su_max 0.001
_refine_ls_shift/su_mean 0.000
_refine_ls_structure_factor_coef Fsqd
_refine_ls_weighting_details 'w=1/[\s^2^(Fo^2^)+0.4462P] where P=(Fo^2^+2Fc^2^)/3'
_refine_ls_weighting_scheme calc
_refine_ls_wR_factor_gt 0.0835
_refine_ls_wR_factor_ref 0.0882
_reflns_Friedel_coverage 0.000
_reflns_number_gt 1886
_reflns_number_total 2423
_reflns_threshold_expression 'I > 2\s(I)'
_cod_data_source_file jp8b00577_si_005.cif
_cod_data_source_block zhu223d
_cod_original_sg_symbol_H-M 'P 21/c'
_cod_database_code 1552802
_shelx_space_group_comment
; 
The symmetry employed for this shelxl refinement is uniquely defined 
by the following loop, which should always be used as a source of 
symmetry information in preference to the above space-group names. 
They are only intended as comments. 
;
_shelxl_version_number 2013-4

loop_
_space_group_symop_operation_xyz
'x, y, z'
'-x, y+1/2, -z+1/2'
'-x, -y, -z'
'x, -y-1/2, z-1/2'

loop_
_atom_site_label
_atom_site_type_symbol
_atom_site_fract_x
_atom_site_fract_y
_atom_site_fract_z
_atom_site_U_iso_or_equiv
_atom_site_adp_type
_atom_site_occupancy
_atom_site_site_symmetry_order
_atom_site_calc_flag
_atom_site_refinement_flags_posn
_atom_site_refinement_flags_adp
_atom_site_refinement_flags_occupancy
_atom_site_disorder_assembly
_atom_site_disorder_group
C1 C 0.35470(14) 0.78690(15) 1.2172(2) 0.0196(4) Uani 1 1 d . . . . .
C2 C 0.44624(14) 0.74512(15) 1.3079(2) 0.0234(4) Uani 1 1 d . . . . .
H2 H 0.4925 0.7949 1.3701 0.028 Uiso 1 1 calc R U . . .
C3 C 0.47087(14) 0.63271(15) 1.3089(2) 0.0248(4) Uani 1 1 d . . . . .
H3 H 0.5339 0.6056 1.3713 0.030 Uiso 1 1 calc R U . . .
C4 C 0.40406(15) 0.55876(16) 1.2194(2) 0.0264(5) Uani 1 1 d . . . . .
H4 H 0.4218 0.4813 1.2188 0.032 Uiso 1 1 calc R U . . .
C5 C 0.31140(14) 0.59890(15) 1.1310(2) 0.0237(4) Uani 1 1 d . . . . .
H5 H 0.2649 0.5484 1.0704 0.028 Uiso 1 1 calc R U . . .
C6 C 0.28564(13) 0.71217(15) 1.1298(2) 0.0174(4) Uani 1 1 d . . . . .
C7 C 0.10044(13) 0.69230(14) 0.9667(2) 0.0181(4) Uani 1 1 d . . . . .
H7 H 0.0881 0.6139 0.9719 0.022 Uiso 1 1 calc R U . A 1
C9 C -0.07217(13) 0.75751(14) 0.7954(2) 0.0173(4) Uani 1 1 d . . . . .
C10 C -0.10860(14) 0.65279(15) 0.7413(2) 0.0193(4) Uani 1 1 d . . . . .
C11 C -0.20955(14) 0.64372(15) 0.6505(2) 0.0227(4) Uani 1 1 d . . . . .
H11 H -0.2343 0.5726 0.6128 0.027 Uiso 1 1 calc R U . . .
C12 C -0.27380(15) 0.73773(16) 0.6151(2) 0.0242(4) Uani 1 1 d . . . . .
H12 H -0.3426 0.7308 0.5531 0.029 Uiso 1 1 calc R U . . .
C13 C -0.23899(14) 0.84137(16) 0.6690(2) 0.0236(4) Uani 1 1 d . . . . .
H13 H -0.2837 0.9058 0.6449 0.028 Uiso 1 1 calc R U . . .
C14 C -0.13848(15) 0.85099(16) 0.7585(2) 0.0217(4) Uani 1 1 d D . . . .
N2 N 0.17515(12) 0.86110(12) 1.00081(18) 0.0213(3) Uani 1 1 d . . . . .
N3 N 0.08187(12) 0.87213(12) 0.91106(18) 0.0213(4) Uani 1 1 d . . . . .
O1 O 0.33694(11) 0.89945(10) 1.22062(16) 0.0284(3) Uani 1 1 d . . . . .
H1 H 0.2910 0.9174 1.1458 0.043 Uiso 1 1 calc R U . . .
O2 O -0.04410(11) 0.56170(11) 0.77857(17) 0.0239(4) Uani 0.911(3) 1 d . . P B 1
H2A H -0.0614 0.5091 0.7155 0.036 Uiso 0.911(3) 1 calc R U P B 1
C8 C 0.03416(13) 0.76951(13) 0.88859(19) 0.0131(4) Uani 0.911(3) 1 d . . P B 1
N1 N 0.18820(12) 0.75125(12) 1.03577(18) 0.0209(3) Uani 0.911(3) 1 d . . P B 1
H14 H -0.1149(19) 0.918(2) 0.802(3) 0.032(7) Uiso 1 1 d . . . C 1
O2B O -0.1090(13) 0.9571(11) 0.771(2) 0.0239(4) Uani 0.089(3) 1 d D . P B 2
N8 N 0.03416(13) 0.76951(13) 0.88859(19) 0.0131(4) Uani 0.089(3) 1 d . . P B 2
C1N C 0.18820(12) 0.75125(12) 1.03577(18) 0.0209(3) Uani 0.089(3) 1 d . . P B 2

loop_
_atom_site_aniso_label
_atom_site_aniso_U_11
_atom_site_aniso_U_22
_atom_site_aniso_U_33
_atom_site_aniso_U_23
_atom_site_aniso_U_13
_atom_site_aniso_U_12
C1 0.0195(9) 0.0176(10) 0.0217(10) 0.0007(7) 0.0048(7) -0.0021(7)
C2 0.0165(9) 0.0263(11) 0.0274(11) 0.0002(8) 0.0001(7) -0.0043(8)
C3 0.0167(9) 0.0278(11) 0.0300(11) 0.0032(8) 0.0002(8) 0.0019(8)
C4 0.0231(10) 0.0204(10) 0.0356(12) 0.0008(8) 0.0012(8) 0.0050(8)
C5 0.0207(9) 0.0210(11) 0.0294(11) -0.0028(8) 0.0006(8) -0.0005(8)
C6 0.0142(8) 0.0204(10) 0.0175(9) 0.0008(7) 0.0022(7) 0.0005(7)
C7 0.0166(8) 0.0150(9) 0.0228(10) -0.0019(7) 0.0018(7) -0.0034(7)
C9 0.0137(8) 0.0197(10) 0.0186(9) 0.0006(7) 0.0038(7) -0.0012(7)
C10 0.0170(8) 0.0191(10) 0.0218(10) 0.0005(7) 0.0032(7) 0.0026(7)
C11 0.0191(9) 0.0225(11) 0.0265(11) -0.0033(8) 0.0013(8) -0.0033(8)
C12 0.0160(8) 0.0302(11) 0.0264(11) 0.0013(8) -0.0008(7) 0.0002(8)
C13 0.0166(9) 0.0249(10) 0.0293(11) 0.0056(8) 0.0023(8) 0.0040(8)
C14 0.0183(9) 0.0174(10) 0.0295(11) 0.0006(8) 0.0054(8) -0.0023(8)
N2 0.0227(8) 0.0158(8) 0.0252(9) 0.0024(6) -0.0030(6) 0.0012(6)
N3 0.0197(8) 0.0188(8) 0.0254(9) 0.0009(6) -0.0034(6) 0.0005(6)
O1 0.0291(7) 0.0183(7) 0.0376(9) -0.0001(6) -0.0123(6) -0.0013(6)
O2 0.0217(7) 0.0153(8) 0.0347(9) -0.0047(6) -0.0074(6) 0.0025(6)
C8 0.0124(7) 0.0117(9) 0.0151(9) -0.0001(6) 0.0038(6) -0.0005(6)
N1 0.0209(7) 0.0191(8) 0.0226(9) -0.0008(7) 0.0032(6) 0.0002(7)
O2B 0.0217(7) 0.0153(8) 0.0347(9) -0.0047(6) -0.0074(6) 0.0025(6)
N8 0.0124(7) 0.0117(9) 0.0151(9) -0.0001(6) 0.0038(6) -0.0005(6)
C1N 0.0209(7) 0.0191(8) 0.0226(9) -0.0008(7) 0.0032(6) 0.0002(7)

loop_
_atom_type_symbol
_atom_type_description
_atom_type_scat_dispersion_real
_atom_type_scat_dispersion_imag
_atom_type_scat_source
C C 0.0033 0.0016 'International Tables Vol C Tables 4.2.6.8 and 6.1.1.4'
H H 0.0000 0.0000 'International Tables Vol C Tables 4.2.6.8 and 6.1.1.4'
N N 0.0061 0.0033 'International Tables Vol C Tables 4.2.6.8 and 6.1.1.4'
O O 0.0106 0.0060 'International Tables Vol C Tables 4.2.6.8 and 6.1.1.4'

loop_
_geom_angle_atom_site_label_1
_geom_angle_atom_site_label_2
_geom_angle_atom_site_label_3
_geom_angle
O1 C1 C2 117.42(16)
O1 C1 C6 123.77(16)
C2 C1 C6 118.81(16)
C3 C2 C1 120.96(17)
C3 C2 H2 119.5
C1 C2 H2 119.5
C2 C3 C4 120.32(17)
C2 C3 H3 119.8
C4 C3 H3 119.8
C5 C4 C3 119.35(17)
C5 C4 H4 120.3
C3 C4 H4 120.3
C4 C5 C6 120.71(17)
C4 C5 H5 119.6
C6 C5 H5 119.6
C5 C6 C1 119.82(16)
C5 C6 N1 119.23(15)
C1 C6 N1 120.94(15)
C8 C7 N1 105.44(15)
C8 C7 H7 127.3
N1 C7 H7 127.3
C14 C9 C10 119.05(16)
C14 C9 C8 120.21(16)
C10 C9 C8 120.73(15)
O2 C10 C11 121.49(16)
O2 C10 C9 118.86(15)
C11 C10 C9 119.65(16)
C12 C11 C10 120.25(17)
C12 C11 H11 119.9
C10 C11 H11 119.9
C13 C12 C11 120.54(17)
C13 C12 H12 119.7
C11 C12 H12 119.7
C12 C13 C14 119.48(17)
C12 C13 H13 120.3
C14 C13 H13 120.3
O2B C14 C13 109.8(7)
O2B C14 C9 127.8(7)
C13 C14 C9 121.03(18)
C13 C14 H14 121.8(15)
C9 C14 H14 117.1(15)
N3 N2 N1 107.90(13)
N2 N3 C8 108.71(13)
C1 O1 H1 109.5
C10 O2 H2A 109.5
N3 C8 C7 108.59(14)
N3 C8 C9 120.32(14)
C7 C8 C9 131.07(15)
N2 N1 C7 109.36(14)
N2 N1 C6 120.91(14)
C7 N1 C6 129.71(15)

loop_
_geom_bond_atom_site_label_1
_geom_bond_atom_site_label_2
_geom_bond_distance
C1 O1 1.363(2)
C1 C2 1.390(2)
C1 C6 1.398(2)
C2 C3 1.376(3)
C2 H2 0.9500
C3 C4 1.386(3)
C3 H3 0.9500
C4 C5 1.383(2)
C4 H4 0.9500
C5 C6 1.389(2)
C5 H5 0.9500
C6 N1 1.446(2)
C7 C8 1.362(2)
C7 N1 1.363(2)
C7 H7 0.9500
C9 C14 1.392(2)
C9 C10 1.395(2)
C9 C8 1.459(2)
C10 O2 1.358(2)
C10 C11 1.392(2)
C11 C12 1.381(2)
C11 H11 0.9500
C12 C13 1.377(3)
C12 H12 0.9500
C13 C14 1.383(3)
C13 H13 0.9500
C14 O2B 1.319(14)
C14 H14 0.92(2)
N2 N3 1.3156(19)
N2 N1 1.354(2)
N3 C8 1.360(2)
O1 H1 0.8400
O2 H2A 0.8400

loop_
_geom_torsion_atom_site_label_1
_geom_torsion_atom_site_label_2
_geom_torsion_atom_site_label_3
_geom_torsion_atom_site_label_4
_geom_torsion
O1 C1 C2 C3 -179.04(16)
C6 C1 C2 C3 1.7(3)
C1 C2 C3 C4 -0.2(3)
C2 C3 C4 C5 -1.0(3)
C3 C4 C5 C6 0.7(3)
C4 C5 C6 C1 0.8(3)
C4 C5 C6 N1 179.91(16)
O1 C1 C6 C5 178.85(16)
C2 C1 C6 C5 -1.9(3)
O1 C1 C6 N1 -0.3(3)
C2 C1 C6 N1 178.94(15)
C14 C9 C10 O2 -179.51(16)
C8 C9 C10 O2 0.9(2)
C14 C9 C10 C11 0.6(2)
C8 C9 C10 C11 -179.07(16)
O2 C10 C11 C12 179.63(16)
C9 C10 C11 C12 -0.4(3)
C10 C11 C12 C13 0.0(3)
C11 C12 C13 C14 0.3(3)
C12 C13 C14 O2B 167.7(8)
C12 C13 C14 C9 -0.2(3)
C10 C9 C14 O2B -165.8(10)
C8 C9 C14 O2B 13.8(10)
C10 C9 C14 C13 -0.2(3)
C8 C9 C14 C13 179.39(16)
N1 N2 N3 C8 0.33(18)
N2 N3 C8 C7 -0.22(18)
N2 N3 C8 C9 178.81(15)
N1 C7 C8 N3 0.02(18)
N1 C7 C8 C9 -178.87(16)
C14 C9 C8 N3 -13.8(2)
C10 C9 C8 N3 165.82(15)
C14 C9 C8 C7 164.97(17)
C10 C9 C8 C7 -15.4(3)
N3 N2 N1 C7 -0.32(18)
N3 N2 N1 C6 178.27(14)
C8 C7 N1 N2 0.18(18)
C8 C7 N1 C6 -178.24(16)
C5 C6 N1 N2 -164.74(15)
C1 C6 N1 N2 14.4(2)
C5 C6 N1 C7 13.5(3)
C1 C6 N1 C7 -167.32(16)
